data_4330478
loop_
_publ_author_name
'Ai-Xia Zheng'
'Jing Si'
'Xiao-Yan Tang'
'Li-Li Miao'
'Miao Yu'
'Kai-Peng Hou'
'Fan Wang'
'Hong-Xi Li'
'Jian-Ping Lang'

_publ_contact_author_address
;         
College of Chemistry, Chemical Engineering and Materials Science 
Suzhou University, Suzhou 215123, Jiangsu, 
P. R. China
;
_publ_contact_author_email jplang@suda.edu.cn
_publ_contact_author_fax 86-512-65880089
_publ_contact_author_name 'Jian-Ping Lang'
_publ_contact_author_phone 86-512-65882865
_publ_section_title
;
 Reactions of the Cationic Zinc Thiolate Model Complex [Zn(Tab)4](PF6)2
 with N-Donor Ligands and Cobalt Dichloride
;
_journal_name_full 'Inorganic Chemistry'
_journal_page_first 10262
_journal_page_last 10273
_journal_paper_doi 10.1021/ic301191n
_journal_volume 51
_journal_year 2012
_chemical_formula_moiety '2(C32 H38 N4 S2 Zn), 4(F6 P), (C2 H3 N)'
_chemical_formula_sum 'C66 H79 F24 N9 P4 S4 Zn2'
_chemical_formula_weight 1837.24
_chemical_name_systematic
; 
 ? 
;
_space_group_IT_number 13
_symmetry_cell_setting monoclinic
_symmetry_space_group_name_Hall '-P 2yc'
_symmetry_space_group_name_H-M 'P 1 2/c 1'
_atom_sites_solution_hydrogens geom
_atom_sites_solution_primary direct
_atom_sites_solution_secondary difmap
_cell_angle_alpha 90.00
_cell_angle_beta 103.19(3)
_cell_angle_gamma 90.00
_cell_formula_units_Z 2
_cell_length_a 14.977(3)
_cell_length_b 10.515(2)
_cell_length_c 27.182(5)
_cell_measurement_reflns_used 15227
_cell_measurement_temperature 223(2)
_cell_measurement_theta_max 27.5437
_cell_measurement_theta_min 3.0093
_cell_volume 4167.8(15)
_computing_cell_refinement 'CrystalClear, Ver. 1.30 (Rigaku/MSC, 2001)'
_computing_data_collection 'CrystalClear, Ver. 1.30 (Rigaku/MSC, 2001)'
_computing_data_reduction 'CrystalStructure, Ver. 3.60 (Rigaku/MSC, 2004)'
_computing_molecular_graphics 'ORTEPII (Johnson, 1976)'
_computing_publication_material SHELXL97
_computing_structure_refinement 'SHELXL-97 (Sheldrick, 1997)'
_computing_structure_solution 'SHELXS-97 (Sheldrick, 1990)'
_diffrn_ambient_temperature 223(2)
_diffrn_measured_fraction_theta_full 0.996
_diffrn_measured_fraction_theta_max 0.996
_diffrn_measurement_device_type 'Rigaku MercuryCCD area detector'
_diffrn_measurement_method \w
_diffrn_radiation_monochromator graphite
_diffrn_radiation_source 'fine-focus sealed tube'
_diffrn_radiation_type MoK\a
_diffrn_radiation_wavelength 0.71073
_diffrn_reflns_av_R_equivalents 0.0594
_diffrn_reflns_av_sigmaI/netI 0.0800
_diffrn_reflns_limit_h_max 17
_diffrn_reflns_limit_h_min -15
_diffrn_reflns_limit_k_max 12
_diffrn_reflns_limit_k_min -11
_diffrn_reflns_limit_l_max 32
_diffrn_reflns_limit_l_min -29
_diffrn_reflns_number 20332
_diffrn_reflns_theta_full 25.00
_diffrn_reflns_theta_max 25.00
_diffrn_reflns_theta_min 3.01
_diffrn_standards_decay_% 0
_diffrn_standards_interval_count 0
_diffrn_standards_interval_time 0
_diffrn_standards_number 0
_exptl_absorpt_coefficient_mu 0.850
_exptl_absorpt_correction_T_max 0.9351
_exptl_absorpt_correction_T_min 0.8156
_exptl_absorpt_correction_type multi-scan
_exptl_absorpt_process_details 'Jacobson, R. (1998) Private communication to Rigaku Company, Tokyo, Japan.'
_exptl_crystal_colour Colorless
_exptl_crystal_density_diffrn 1.464
_exptl_crystal_description flake
_exptl_crystal_F_000 1876
_exptl_crystal_size_max 0.25
_exptl_crystal_size_mid 0.20
_exptl_crystal_size_min 0.08
_refine_diff_density_max 0.606
_refine_diff_density_min -0.374
_refine_diff_density_rms 0.096
_refine_ls_extinction_method none
_refine_ls_goodness_of_fit_ref 1.166
_refine_ls_hydrogen_treatment constr
_refine_ls_matrix_type full
_refine_ls_number_parameters 615
_refine_ls_number_reflns 7322
_refine_ls_number_restraints 3
_refine_ls_restrained_S_all 1.168
_refine_ls_R_factor_all 0.1368
_refine_ls_R_factor_gt 0.0995
_refine_ls_shift/su_max 0.005
_refine_ls_shift/su_mean 0.001
_refine_ls_structure_factor_coef Fsqd
_refine_ls_weighting_details 'calc w=1/[\s^2^(Fo^2^)+(0.0943P)^2^+6.0489P] where P=(Fo^2^+2Fc^2^)/3'
_refine_ls_weighting_scheme calc
_refine_ls_wR_factor_gt 0.2183
_refine_ls_wR_factor_ref 0.2415
_reflns_number_gt 5244
_reflns_number_total 7322
_reflns_threshold_expression >2sigma(I)
_cod_data_source_file ic301191n_si_002_3.cif
_cod_data_source_block 3
_cod_original_cell_volume 4167.6(14)
_cod_original_sg_symbol_H-M 'P 2/c'
_cod_database_code 4330478

loop_
_symmetry_equiv_pos_as_xyz
'x, y, z'
'-x, y, -z+1/2'
'-x, -y, -z'
'x, -y, z-1/2'

loop_
_atom_site_label
_atom_site_type_symbol
_atom_site_fract_x
_atom_site_fract_y
_atom_site_fract_z
_atom_site_U_iso_or_equiv
_atom_site_adp_type
_atom_site_occupancy
_atom_site_symmetry_multiplicity
_atom_site_calc_flag
_atom_site_refinement_flags
_atom_site_disorder_assembly
_atom_site_disorder_group
Zn1 Zn 0.37212(5) 0.26780(8) 0.56760(3) 0.0537(3) Uani 1 1 d . . .
S1 S 0.28619(14) 0.3931(3) 0.50713(8) 0.0803(7) Uani 1 1 d . . .
S2 S 0.36644(13) 0.2845(2) 0.65063(7) 0.0660(6) Uani 1 1 d . . .
N1 N 0.0007(5) 0.6409(7) 0.6021(3) 0.091(2) Uani 1 1 d . . .
N2 N 0.7545(4) 0.1123(6) 0.7435(2) 0.0623(16) Uani 1 1 d . . .
N3 N 0.3809(4) 0.0728(6) 0.5548(2) 0.0542(14) Uani 1 1 d . . .
N4 N 0.5100(3) 0.2559(5) 0.56509(18) 0.0444(12) Uani 1 1 d . . .
N5 N 0.402(2) 0.637(3) 0.6817(14) 0.246(19) Uani 0.50 1 d PD . .
P1 P -0.02282(14) 1.1110(2) 0.60904(10) 0.0736(7) Uani 1 1 d . . .
P2 P 0.2383(2) 0.6400(3) 0.79587(11) 0.0958(9) Uani 1 1 d . . .
F1 F -0.115(3) 1.023(4) 0.5912(18) 0.118(14) Uani 0.51(3) 1 d P A 1
F1' F -0.107(3) 1.029(4) 0.6062(16) 0.080(7) Uani 0.49(3) 1 d P A 2
F2 F -0.042(3) 1.167(3) 0.5570(9) 0.217(18) Uani 0.51(3) 1 d P A 1
F2' F -0.0733(13) 1.221(3) 0.5750(12) 0.123(11) Uani 0.49(3) 1 d P A 2
F3 F 0.068(2) 1.197(3) 0.6294(15) 0.114(10) Uani 0.51(3) 1 d P A 1
F3' F 0.0660(19) 1.186(4) 0.6171(17) 0.131(13) Uani 0.49(3) 1 d P A 2
F4 F -0.0031(16) 1.046(3) 0.6638(8) 0.128(11) Uani 0.51(3) 1 d P A 1
F4' F 0.033(2) 1.006(2) 0.639(2) 0.21(2) Uani 0.49(3) 1 d P A 2
F5 F -0.0778(16) 1.216(2) 0.6269(16) 0.151(15) Uani 0.51(3) 1 d P A 1
F5' F -0.051(3) 1.178(4) 0.6533(12) 0.175(19) Uani 0.49(3) 1 d P A 2
F6 F 0.0345(15) 1.0049(18) 0.5932(14) 0.120(10) Uani 0.51(3) 1 d P A 1
F6' F -0.0040(19) 1.052(5) 0.5595(13) 0.20(2) Uani 0.49(3) 1 d P A 2
F7 F 0.148(3) 0.570(4) 0.7837(13) 0.208(17) Uani 0.394(19) 1 d P B 1
F7' F 0.1366(13) 0.677(2) 0.7819(7) 0.151(8) Uani 0.606(19) 1 d P B 2
F8 F 0.272(4) 0.582(3) 0.757(2) 0.28(3) Uani 0.394(19) 1 d P B 1
F8' F 0.2179(14) 0.5447(15) 0.7448(5) 0.126(7) Uani 0.606(19) 1 d P B 2
F9 F 0.3150(17) 0.746(4) 0.8120(15) 0.21(2) Uani 0.394(19) 1 d P B 1
F9' F 0.3393(8) 0.5884(14) 0.8084(8) 0.137(7) Uani 0.606(19) 1 d P B 2
F10 F 0.190(3) 0.728(3) 0.8297(18) 0.154(16) Uani 0.394(19) 1 d P B 1
F10' F 0.2475(18) 0.708(2) 0.8456(8) 0.150(10) Uani 0.606(19) 1 d P B 2
F11 F 0.199(3) 0.741(3) 0.7511(7) 0.172(18) Uani 0.394(19) 1 d P B 1
F11' F 0.270(3) 0.7525(18) 0.7711(16) 0.26(2) Uani 0.606(19) 1 d P B 2
F12 F 0.273(4) 0.568(5) 0.8424(18) 0.24(2) Uani 0.394(19) 1 d P B 1
F12' F 0.2141(14) 0.5111(11) 0.8216(7) 0.109(5) Uani 0.606(19) 1 d P B 2
C1 C 0.2060(4) 0.4642(7) 0.5364(3) 0.0584(18) Uani 1 1 d . . .
C2 C 0.1727(6) 0.4072(8) 0.5745(3) 0.077(2) Uani 1 1 d . . .
H2A H 0.1953 0.3267 0.5863 0.093 Uiso 1 1 calc R . .
C3 C 0.1080(5) 0.4636(8) 0.5957(3) 0.077(2) Uani 1 1 d . . .
H3A H 0.0879 0.4227 0.6220 0.092 Uiso 1 1 calc R . .
C4 C 0.0722(5) 0.5818(7) 0.5782(3) 0.068(2) Uani 1 1 d . . .
C5 C 0.1000(6) 0.6386(8) 0.5389(3) 0.077(2) Uani 1 1 d . . .
H5A H 0.0736 0.7158 0.5255 0.093 Uiso 1 1 calc R . .
C6 C 0.1681(6) 0.5810(8) 0.5191(3) 0.074(2) Uani 1 1 d . . .
H6A H 0.1890 0.6225 0.4932 0.088 Uiso 1 1 calc R . .
C7 C -0.0558(8) 0.7377(11) 0.5674(5) 0.129(5) Uani 1 1 d . . .
H7A H -0.0165 0.8062 0.5612 0.194 Uiso 1 1 calc R . .
H7B H -0.1028 0.7716 0.5831 0.194 Uiso 1 1 calc R . .
H7C H -0.0845 0.6974 0.5356 0.194 Uiso 1 1 calc R . .
C8 C -0.0677(8) 0.5397(11) 0.6098(6) 0.134(5) Uani 1 1 d . . .
H8A H -0.0359 0.4741 0.6322 0.201 Uiso 1 1 calc R . .
H8B H -0.0966 0.5023 0.5774 0.201 Uiso 1 1 calc R . .
H8C H -0.1142 0.5784 0.6246 0.201 Uiso 1 1 calc R . .
C9 C 0.0449(8) 0.7067(12) 0.6494(4) 0.133(5) Uani 1 1 d . . .
H9A H 0.0875 0.7699 0.6423 0.200 Uiso 1 1 calc R . .
H9B H 0.0779 0.6453 0.6734 0.200 Uiso 1 1 calc R . .
H9C H -0.0015 0.7480 0.6634 0.200 Uiso 1 1 calc R . .
C10 C 0.4787(5) 0.2314(7) 0.6786(2) 0.0554(17) Uani 1 1 d . . .
C11 C 0.5482(5) 0.3189(7) 0.6956(3) 0.0619(19) Uani 1 1 d . . .
H11A H 0.5347 0.4062 0.6926 0.074 Uiso 1 1 calc R . .
C12 C 0.6370(6) 0.2804(7) 0.7167(3) 0.0633(19) Uani 1 1 d . . .
H12A H 0.6828 0.3415 0.7284 0.076 Uiso 1 1 calc R . .
C13 C 0.6580(5) 0.1545(6) 0.7208(2) 0.0505(16) Uani 1 1 d . . .
C14 C 0.5913(5) 0.0655(7) 0.7047(3) 0.0577(18) Uani 1 1 d . . .
H14A H 0.6060 -0.0214 0.7078 0.069 Uiso 1 1 calc R . .
C15 C 0.5023(5) 0.1030(7) 0.6838(2) 0.0544(17) Uani 1 1 d . . .
H15A H 0.4569 0.0409 0.6730 0.065 Uiso 1 1 calc R . .
C16 C 0.7907(6) 0.0383(10) 0.7050(3) 0.087(3) Uani 1 1 d . . .
H16A H 0.7500 -0.0324 0.6929 0.130 Uiso 1 1 calc R . .
H16B H 0.8514 0.0061 0.7204 0.130 Uiso 1 1 calc R . .
H16C H 0.7942 0.0933 0.6769 0.130 Uiso 1 1 calc R . .
C17 C 0.7556(6) 0.0255(8) 0.7877(3) 0.074(2) Uani 1 1 d . . .
H17A H 0.7327 0.0710 0.8134 0.111 Uiso 1 1 calc R . .
H17B H 0.8178 -0.0028 0.8018 0.111 Uiso 1 1 calc R . .
H17C H 0.7168 -0.0477 0.7766 0.111 Uiso 1 1 calc R . .
C18 C 0.8176(6) 0.2218(9) 0.7626(4) 0.090(3) Uani 1 1 d . . .
H18A H 0.7943 0.2687 0.7878 0.136 Uiso 1 1 calc R . .
H18B H 0.8209 0.2777 0.7347 0.136 Uiso 1 1 calc R . .
H18C H 0.8784 0.1896 0.7777 0.136 Uiso 1 1 calc R . .
C19 C 0.2171(6) 0.0303(11) 0.5439(4) 0.098(3) Uani 1 1 d . . .
H19A H 0.2169 0.1225 0.5441 0.146 Uiso 1 1 calc R . .
H19B H 0.1924 -0.0010 0.5717 0.146 Uiso 1 1 calc R . .
H19C H 0.1797 -0.0003 0.5122 0.146 Uiso 1 1 calc R . .
C20 C 0.3155(6) -0.0178(9) 0.5500(3) 0.071(2) Uani 1 1 d . . .
C21 C 0.3381(8) -0.1464(9) 0.5515(3) 0.087(3) Uani 1 1 d . . .
H21A H 0.2917 -0.2080 0.5481 0.105 Uiso 1 1 calc R . .
C22 C 0.4267(8) -0.1833(9) 0.5576(3) 0.086(3) Uani 1 1 d . . .
H22A H 0.4410 -0.2704 0.5581 0.103 Uiso 1 1 calc R . .
C23 C 0.4969(6) -0.0931(7) 0.5633(3) 0.0626(19) Uani 1 1 d . . .
C24 C 0.5921(7) -0.1232(9) 0.5703(3) 0.077(2) Uani 1 1 d . . .
H24A H 0.6108 -0.2088 0.5718 0.092 Uiso 1 1 calc R . .
C25 C 0.6553(6) -0.0304(9) 0.5746(3) 0.074(2) Uani 1 1 d . . .
H25A H 0.7174 -0.0526 0.5789 0.089 Uiso 1 1 calc R . .
C26 C 0.6309(5) 0.0989(7) 0.5729(2) 0.0551(17) Uani 1 1 d . . .
C27 C 0.5378(4) 0.1314(6) 0.5663(2) 0.0471(15) Uani 1 1 d . . .
C28 C 0.4694(5) 0.0350(7) 0.5607(2) 0.0508(16) Uani 1 1 d . . .
C29 C 0.6944(5) 0.1993(8) 0.5780(3) 0.067(2) Uani 1 1 d . . .
H29A H 0.7572 0.1817 0.5819 0.080 Uiso 1 1 calc R . .
C30 C 0.6653(5) 0.3211(8) 0.5773(3) 0.0626(19) Uani 1 1 d . . .
H30A H 0.7082 0.3877 0.5806 0.075 Uiso 1 1 calc R . .
C31 C 0.5716(5) 0.3495(6) 0.5716(2) 0.0513(16) Uani 1 1 d . . .
C32 C 0.5390(6) 0.4825(7) 0.5719(3) 0.073(2) Uani 1 1 d . . .
H32A H 0.4728 0.4830 0.5672 0.109 Uiso 1 1 calc R . .
H32B H 0.5559 0.5296 0.5447 0.109 Uiso 1 1 calc R . .
H32C H 0.5668 0.5219 0.6040 0.109 Uiso 1 1 calc R . .
C33 C 0.277(2) 0.787(3) 0.6483(9) 0.21(2) Uani 0.50 1 d PD . .
C34 C 0.361(3) 0.725(3) 0.6735(10) 0.22(2) Uani 0.50 1 d PD . .

loop_
_atom_site_aniso_label
_atom_site_aniso_U_11
_atom_site_aniso_U_22
_atom_site_aniso_U_33
_atom_site_aniso_U_23
_atom_site_aniso_U_13
_atom_site_aniso_U_12
Zn1 0.0406(5) 0.0716(6) 0.0499(5) 0.0130(4) 0.0129(3) 0.0098(4)
S1 0.0528(12) 0.1275(19) 0.0658(12) 0.0420(13) 0.0239(10) 0.0276(12)
S2 0.0600(12) 0.0894(14) 0.0527(10) 0.0116(10) 0.0216(9) 0.0211(10)
N1 0.082(5) 0.076(5) 0.113(6) -0.028(5) 0.022(5) 0.010(4)
N2 0.062(4) 0.070(4) 0.055(3) 0.010(3) 0.012(3) 0.006(3)
N3 0.053(4) 0.068(4) 0.044(3) -0.005(3) 0.016(3) -0.015(3)
N4 0.043(3) 0.054(3) 0.039(3) 0.003(2) 0.014(2) 0.001(2)
N5 0.28(4) 0.17(2) 0.37(5) 0.13(3) 0.25(4) 0.11(3)
P1 0.0504(12) 0.0670(13) 0.1000(18) 0.0097(13) 0.0101(11) -0.0015(10)
P2 0.125(2) 0.0796(17) 0.0934(19) 0.0140(16) 0.0466(18) 0.0182(17)
F1 0.051(9) 0.099(13) 0.18(3) -0.057(16) -0.017(14) -0.001(8)
F1' 0.049(12) 0.076(12) 0.112(16) -0.005(12) 0.012(12) -0.019(8)
F2 0.43(5) 0.14(2) 0.070(12) 0.025(12) 0.028(17) 0.03(2)
F2' 0.106(12) 0.114(16) 0.13(2) 0.065(15) -0.015(11) -0.016(10)
F3 0.110(17) 0.086(11) 0.119(15) 0.031(10) -0.031(11) -0.039(10)
F3' 0.066(14) 0.17(2) 0.16(3) -0.003(15) 0.039(16) -0.052(12)
F4 0.108(16) 0.16(3) 0.122(12) 0.064(12) 0.029(10) -0.032(14)
F4' 0.10(2) 0.110(17) 0.34(6) 0.08(4) -0.11(3) -0.005(16)
F5 0.098(11) 0.085(12) 0.26(4) -0.06(2) 0.02(2) 0.012(9)
F5' 0.25(4) 0.19(4) 0.120(18) -0.071(19) 0.12(2) -0.09(3)
F6 0.062(13) 0.108(11) 0.20(3) 0.011(18) 0.055(17) 0.014(9)
F6' 0.118(19) 0.32(5) 0.15(2) -0.14(3) 0.050(16) -0.04(2)
F7 0.29(4) 0.15(3) 0.17(3) -0.01(3) 0.04(3) -0.12(3)
F7' 0.146(13) 0.182(17) 0.125(12) 0.022(15) 0.032(11) 0.100(13)
F8 0.51(8) 0.13(2) 0.33(6) -0.05(3) 0.36(6) -0.09(3)
F8' 0.199(16) 0.103(10) 0.081(8) 0.006(7) 0.040(10) 0.046(11)
F9 0.098(16) 0.24(4) 0.27(4) 0.00(3) 0.02(2) -0.09(2)
F9' 0.081(8) 0.121(11) 0.205(17) 0.002(11) 0.026(9) 0.029(7)
F10 0.19(3) 0.114(15) 0.21(4) 0.00(2) 0.16(3) -0.01(2)
F10' 0.158(18) 0.155(17) 0.146(13) -0.083(13) 0.055(14) -0.043(15)
F11 0.32(5) 0.117(17) 0.054(10) 0.032(10) -0.016(18) -0.02(2)
F11' 0.41(4) 0.082(11) 0.42(4) 0.11(2) 0.36(4) 0.09(2)
F12 0.26(5) 0.25(5) 0.22(4) 0.16(4) 0.04(3) 0.10(4)
F12' 0.164(14) 0.075(6) 0.108(10) 0.018(7) 0.071(10) 0.006(8)
C1 0.038(4) 0.075(5) 0.059(4) 0.017(4) 0.004(3) 0.003(3)
C2 0.066(5) 0.081(5) 0.095(6) 0.033(5) 0.036(5) 0.027(4)
C3 0.064(5) 0.087(6) 0.083(6) 0.028(5) 0.027(4) 0.019(4)
C4 0.055(5) 0.063(5) 0.087(6) -0.005(4) 0.015(4) 0.008(4)
C5 0.090(6) 0.057(5) 0.082(6) 0.014(4) 0.014(5) 0.004(4)
C6 0.079(6) 0.066(5) 0.076(5) 0.012(4) 0.018(5) -0.008(4)
C7 0.107(9) 0.114(8) 0.141(10) -0.023(7) -0.027(7) 0.061(7)
C8 0.119(9) 0.100(8) 0.215(14) -0.022(9) 0.104(10) 0.004(7)
C9 0.121(10) 0.155(11) 0.105(8) -0.057(8) -0.014(7) 0.050(8)
C10 0.057(4) 0.070(5) 0.042(4) -0.001(3) 0.016(3) 0.005(4)
C11 0.068(5) 0.058(4) 0.057(4) 0.011(4) 0.009(4) 0.008(4)
C12 0.069(5) 0.065(5) 0.054(4) 0.006(4) 0.009(4) -0.011(4)
C13 0.050(4) 0.055(4) 0.045(4) 0.008(3) 0.009(3) 0.005(3)
C14 0.061(5) 0.059(4) 0.053(4) 0.005(4) 0.011(4) 0.005(4)
C15 0.053(4) 0.066(5) 0.042(4) 0.005(3) 0.007(3) -0.001(3)
C16 0.073(6) 0.123(8) 0.069(5) 0.004(5) 0.026(5) 0.023(5)
C17 0.068(5) 0.090(6) 0.059(5) 0.017(4) 0.005(4) 0.014(4)
C18 0.060(5) 0.090(6) 0.106(7) 0.009(6) -0.013(5) -0.013(5)
C19 0.060(6) 0.132(8) 0.098(7) -0.003(6) 0.013(5) -0.027(6)
C20 0.063(5) 0.097(6) 0.057(5) -0.010(4) 0.021(4) -0.019(5)
C21 0.128(9) 0.075(6) 0.062(5) -0.009(5) 0.027(6) -0.042(6)
C22 0.111(8) 0.064(5) 0.082(6) -0.007(5) 0.024(6) -0.008(5)
C23 0.080(6) 0.054(4) 0.055(4) -0.006(4) 0.018(4) -0.003(4)
C24 0.102(7) 0.071(5) 0.061(5) 0.004(4) 0.026(5) 0.031(5)
C25 0.071(6) 0.089(6) 0.066(5) 0.008(5) 0.025(4) 0.026(5)
C26 0.053(4) 0.067(4) 0.047(4) 0.005(3) 0.014(3) 0.017(4)
C27 0.050(4) 0.057(4) 0.038(3) 0.003(3) 0.017(3) 0.006(3)
C28 0.055(4) 0.058(4) 0.040(3) -0.001(3) 0.011(3) 0.000(3)
C29 0.044(4) 0.099(6) 0.060(5) 0.006(4) 0.019(4) 0.007(4)
C30 0.053(4) 0.081(5) 0.058(4) 0.000(4) 0.020(4) -0.009(4)
C31 0.053(4) 0.058(4) 0.044(4) 0.009(3) 0.015(3) 0.001(3)
C32 0.088(6) 0.050(4) 0.088(6) 0.003(4) 0.038(5) -0.001(4)
C33 0.40(6) 0.16(3) 0.14(2) -0.06(2) 0.20(4) -0.08(3)
C34 0.39(5) 0.19(3) 0.15(2) 0.13(2) 0.22(3) 0.19(3)

loop_
_atom_type_symbol
_atom_type_description
_atom_type_scat_dispersion_real
_atom_type_scat_dispersion_imag
_atom_type_scat_source
C C 0.0033 0.0016 'International Tables Vol C Tables 4.2.6.8 and 6.1.1.4'
H H 0.0000 0.0000 'International Tables Vol C Tables 4.2.6.8 and 6.1.1.4'
N N 0.0061 0.0033 'International Tables Vol C Tables 4.2.6.8 and 6.1.1.4'
F F 0.0171 0.0103 'International Tables Vol C Tables 4.2.6.8 and 6.1.1.4'
P P 0.1023 0.0942 'International Tables Vol C Tables 4.2.6.8 and 6.1.1.4'
S S 0.1246 0.1234 'International Tables Vol C Tables 4.2.6.8 and 6.1.1.4'
Zn Zn 0.2839 1.4301 'International Tables Vol C Tables 4.2.6.8 and 6.1.1.4'

loop_
_geom_angle_atom_site_label_1
_geom_angle_atom_site_label_2
_geom_angle_atom_site_label_3
_geom_angle
N4 Zn1 N3 80.5(2)
N4 Zn1 S1 114.47(15)
N3 Zn1 S1 119.82(17)
N4 Zn1 S2 107.29(15)
N3 Zn1 S2 104.94(15)
S1 Zn1 S2 121.95(8)
C1 S1 Zn1 104.7(2)
C10 S2 Zn1 98.8(2)
C9 N1 C4 110.3(8)
C9 N1 C7 107.7(8)
C4 N1 C7 111.2(8)
C9 N1 C8 112.9(10)
C4 N1 C8 109.7(6)
C7 N1 C8 104.9(9)
C16 N2 C13 109.5(6)
C16 N2 C18 109.8(7)
C13 N2 C18 112.6(6)
C16 N2 C17 107.6(6)
C13 N2 C17 110.0(6)
C18 N2 C17 107.2(6)
C20 N3 C28 118.1(7)
C20 N3 Zn1 129.6(5)
C28 N3 Zn1 111.4(4)
C31 N4 C27 120.2(5)
C31 N4 Zn1 127.8(4)
C27 N4 Zn1 110.8(4)
F2 P1 F4' 140(2)
F2 P1 F5 90.7(16)
F4' P1 F5 129(2)
F2 P1 F3' 85(2)
F4' P1 F3' 86.6(17)
F5 P1 F3' 95.6(19)
F2 P1 F1' 101(2)
F4' P1 F1' 88(2)
F5 P1 F1' 85(2)
F3' P1 F1' 174(2)
F2 P1 F6 91.4(14)
F4' P1 F6 48.7(17)
F5 P1 F6 177.8(15)
F3' P1 F6 83.8(17)
F1' P1 F6 95.0(18)
F2 P1 F5' 121.9(17)
F4' P1 F5' 98(2)
F5 P1 F5' 31.7(14)
F3' P1 F5' 92(2)
F1' P1 F5' 86(2)
F6 P1 F5' 146.1(17)
F2 P1 F2' 35.5(12)
F4' P1 F2' 174(2)
F5 P1 F2' 55.2(13)
F3' P1 F2' 89.4(15)
F1' P1 F2' 95.9(17)
F6 P1 F2' 126.9(15)
F5' P1 F2' 86.6(15)
F2 P1 F6' 51.7(16)
F4' P1 F6' 89.4(19)
F5 P1 F6' 141(2)
F3' P1 F6' 90(2)
F1' P1 F6' 92(2)
F6 P1 F6' 41.0(13)
F5' P1 F6' 172.7(19)
F2' P1 F6' 86.7(19)
F2 P1 F4 177.9(15)
F4' P1 F4 39(2)
F5 P1 F4 90.6(14)
F3' P1 F4 96.8(17)
F1' P1 F4 77.3(18)
F6 P1 F4 87.3(12)
F5' P1 F4 59.6(15)
F2' P1 F4 145.7(14)
F6' P1 F4 127(2)
F2 P1 F3 94.0(17)
F4' P1 F3 84.4(13)
F5 P1 F3 87.6(16)
F3' P1 F3 12(3)
F1' P1 F3 163(2)
F6 P1 F3 91.4(16)
F5' P1 F3 80.6(19)
F2' P1 F3 92.6(12)
F6' P1 F3 102.5(17)
F4 P1 F3 87.6(14)
F2 P1 F1 88(2)
F4' P1 F1 94.5(18)
F5 P1 F1 91.0(19)
F3' P1 F1 170(2)
F1' P1 F1 14(3)
F6 P1 F1 89.8(18)
F5' P1 F1 97(2)
F2' P1 F1 88.7(18)
F6' P1 F1 80.1(18)
F4 P1 F1 89.9(18)
F3 P1 F1 177(2)
F8 P2 F12 108(3)
F8 P2 F11' 78.6(15)
F12 P2 F11' 136(3)
F8 P2 F10' 154(3)
F12 P2 F10' 62(2)
F11' P2 F10' 93.3(17)
F8 P2 F7 95(3)
F12 P2 F7 93(2)
F11' P2 F7 131(3)
F10' P2 F7 108.9(15)
F8 P2 F7' 116(3)
F12 P2 F7' 118.5(19)
F11' P2 F7' 94.9(16)
F10' P2 F7' 89.1(10)
F7 P2 F7' 44.2(16)
F8 P2 F9' 61(3)
F12 P2 F9' 60.3(16)
F11' P2 F9' 89.0(15)
F10' P2 F9' 94.7(13)
F7 P2 F9' 130(2)
F7' P2 F9' 174.3(12)
F8 P2 F10 167(3)
F12 P2 F10 85(2)
F11' P2 F10 91.9(12)
F10' P2 F10 33.5(16)
F7 P2 F10 84.9(18)
F7' P2 F10 55.8(17)
F9' P2 F10 128(2)
F8 P2 F9 99(2)
F12 P2 F9 92(3)
F11' P2 F9 44.3(17)
F10' P2 F9 60.5(16)
F7 P2 F9 164(2)
F7' P2 F9 120.3(17)
F9' P2 F9 65.4(14)
F10 P2 F9 80.0(19)
F8 P2 F12' 96.5(13)
F12 P2 F12' 42(2)
F11' P2 F12' 173.8(11)
F10' P2 F12' 89.5(10)
F7 P2 F12' 53.2(16)
F7' P2 F12' 90.7(10)
F9' P2 F12' 85.2(9)
F10 P2 F12' 93.6(11)
F9 P2 F12' 133.9(17)
F8 P2 F11 82(3)
F12 P2 F11 170(3)
F11' P2 F11 40.3(18)
F10' P2 F11 108.0(15)
F7 P2 F11 90(2)
F7' P2 F11 58.8(15)
F9' P2 F11 123.5(17)
F10 P2 F11 85(2)
F9 P2 F11 82.0(17)
F12' P2 F11 143.4(16)
F8 P2 F8' 32(2)
F12 P2 F8' 112(3)
F11' P2 F8' 96.7(17)
F10' P2 F8' 169.8(11)
F7 P2 F8' 62.7(15)
F7' P2 F8' 88.0(11)
F9' P2 F8' 87.5(9)
F10 P2 F8' 143(2)
F9 P2 F8' 129.0(16)
F12' P2 F8' 80.8(8)
F11 P2 F8' 78.7(11)
C2 C1 C6 116.6(7)
C2 C1 S1 123.8(6)
C6 C1 S1 119.5(6)
C3 C2 C1 122.5(7)
C3 C2 H2A 118.7
C1 C2 H2A 118.7
C2 C3 C4 119.8(8)
C2 C3 H3A 120.1
C4 C3 H3A 120.1
C5 C4 C3 119.5(7)
C5 C4 N1 121.9(7)
C3 C4 N1 118.5(8)
C4 C5 C6 119.4(7)
C4 C5 H5A 120.3
C6 C5 H5A 120.3
C1 C6 C5 122.1(7)
C1 C6 H6A 119.0
C5 C6 H6A 119.0
N1 C7 H7A 109.5
N1 C7 H7B 109.5
H7A C7 H7B 109.5
N1 C7 H7C 109.5
H7A C7 H7C 109.5
H7B C7 H7C 109.5
N1 C8 H8A 109.5
N1 C8 H8B 109.5
H8A C8 H8B 109.5
N1 C8 H8C 109.5
H8A C8 H8C 109.5
H8B C8 H8C 109.5
N1 C9 H9A 109.5
N1 C9 H9B 109.5
H9A C9 H9B 109.5
N1 C9 H9C 109.5
H9A C9 H9C 109.5
H9B C9 H9C 109.5
C11 C10 C15 117.0(7)
C11 C10 S2 120.1(6)
C15 C10 S2 122.9(6)
C12 C11 C10 121.5(7)
C12 C11 H11A 119.3
C10 C11 H11A 119.3
C13 C12 C11 120.1(7)
C13 C12 H12A 120.0
C11 C12 H12A 120.0
C12 C13 C14 120.1(7)
C12 C13 N2 120.3(6)
C14 C13 N2 119.6(6)
C13 C14 C15 120.2(7)
C13 C14 H14A 119.9
C15 C14 H14A 119.9
C14 C15 C10 121.1(7)
C14 C15 H15A 119.5
C10 C15 H15A 119.5
N2 C16 H16A 109.5
N2 C16 H16B 109.5
H16A C16 H16B 109.5
N2 C16 H16C 109.5
H16A C16 H16C 109.5
H16B C16 H16C 109.5
N2 C17 H17A 109.5
N2 C17 H17B 109.5
H17A C17 H17B 109.5
N2 C17 H17C 109.5
H17A C17 H17C 109.5
H17B C17 H17C 109.5
N2 C18 H18A 109.5
N2 C18 H18B 109.5
H18A C18 H18B 109.5
N2 C18 H18C 109.5
H18A C18 H18C 109.5
H18B C18 H18C 109.5
C20 C19 H19A 109.5
C20 C19 H19B 109.5
H19A C19 H19B 109.5
C20 C19 H19C 109.5
H19A C19 H19C 109.5
H19B C19 H19C 109.5
N3 C20 C21 121.1(8)
N3 C20 C19 115.9(8)
C21 C20 C19 123.1(8)
C22 C21 C20 120.4(8)
C22 C21 H21A 119.8
C20 C21 H21A 119.8
C21 C22 C23 120.6(9)
C21 C22 H22A 119.7
C23 C22 H22A 119.7
C22 C23 C28 116.1(8)
C22 C23 C24 124.5(8)
C28 C23 C24 119.4(7)
C25 C24 C23 120.7(7)
C25 C24 H24A 119.6
C23 C24 H24A 119.6
C24 C25 C26 121.7(8)
C24 C25 H25A 119.1
C26 C25 H25A 119.1
C25 C26 C27 118.9(7)
C25 C26 C29 123.9(7)
C27 C26 C29 117.3(7)
N4 C27 C26 121.5(6)
N4 C27 C28 118.0(6)
C26 C27 C28 120.5(6)
N3 C28 C23 123.7(7)
N3 C28 C27 117.6(6)
C23 C28 C27 118.7(6)
C30 C29 C26 120.1(7)
C30 C29 H29A 120.0
C26 C29 H29A 120.0
C29 C30 C31 120.8(7)
C29 C30 H30A 119.6
C31 C30 H30A 119.6
N4 C31 C30 120.1(6)
N4 C31 C32 118.5(6)
C30 C31 C32 121.4(7)
C31 C32 H32A 109.5
C31 C32 H32B 109.5
H32A C32 H32B 109.5
C31 C32 H32C 109.5
H32A C32 H32C 109.5
H32B C32 H32C 109.5
N5 C34 C33 150(4)

loop_
_geom_bond_atom_site_label_1
_geom_bond_atom_site_label_2
_geom_bond_distance
Zn1 N4 2.085(5)
Zn1 N3 2.088(6)
Zn1 S1 2.265(2)
Zn1 S2 2.285(2)
S1 C1 1.752(7)
S2 C10 1.769(7)
N1 C9 1.476(12)
N1 C4 1.506(10)
N1 C7 1.509(12)
N1 C8 1.525(12)
N2 C16 1.501(10)
N2 C13 1.503(9)
N2 C18 1.506(10)
N2 C17 1.507(9)
N3 C20 1.351(9)
N3 C28 1.358(8)
N4 C31 1.333(8)
N4 C27 1.372(8)
N5 C34 1.110(16)
P1 F2 1.50(2)
P1 F4' 1.510(19)
P1 F5 1.52(2)
P1 F3' 1.52(3)
P1 F1' 1.52(3)
P1 F6 1.529(18)
P1 F5' 1.54(2)
P1 F2' 1.561(18)
P1 F6' 1.564(19)
P1 F4 1.604(19)
P1 F3 1.62(3)
P1 F1 1.64(4)
P2 F8 1.41(3)
P2 F12 1.46(3)
P2 F11' 1.490(17)
P2 F10' 1.505(18)
P2 F7 1.51(3)
P2 F7' 1.533(15)
P2 F9' 1.570(11)
P2 F10 1.59(3)
P2 F9 1.59(2)
P2 F12' 1.604(13)
P2 F11 1.62(2)
P2 F8' 1.683(16)
C1 C2 1.385(10)
C1 C6 1.388(10)
C2 C3 1.370(10)
C2 H2A 0.9400
C3 C4 1.393(11)
C3 H3A 0.9400
C4 C5 1.370(11)
C5 C6 1.396(11)
C5 H5A 0.9400
C6 H6A 0.9400
C7 H7A 0.9700
C7 H7B 0.9700
C7 H7C 0.9700
C8 H8A 0.9700
C8 H8B 0.9700
C8 H8C 0.9700
C9 H9A 0.9700
C9 H9B 0.9700
C9 H9C 0.9700
C10 C11 1.387(10)
C10 C15 1.395(10)
C11 C12 1.383(10)
C11 H11A 0.9400
C12 C13 1.360(10)
C12 H12A 0.9400
C13 C14 1.366(10)
C14 C15 1.382(10)
C14 H14A 0.9400
C15 H15A 0.9400
C16 H16A 0.9700
C16 H16B 0.9700
C16 H16C 0.9700
C17 H17A 0.9700
C17 H17B 0.9700
C17 H17C 0.9700
C18 H18A 0.9700
C18 H18B 0.9700
C18 H18C 0.9700
C19 C20 1.531(12)
C19 H19A 0.9700
C19 H19B 0.9700
C19 H19C 0.9700
C20 C21 1.392(12)
C21 C22 1.355(13)
C21 H21A 0.9400
C22 C23 1.399(12)
C22 H22A 0.9400
C23 C28 1.405(10)
C23 C24 1.431(11)
C24 C25 1.345(12)
C24 H24A 0.9400
C25 C26 1.405(11)
C25 H25A 0.9400
C26 C27 1.406(9)
C26 C29 1.407(11)
C27 C28 1.425(9)
C29 C30 1.351(11)
C29 H29A 0.9400
C30 C31 1.408(10)
C30 H30A 0.9400
C31 C32 1.482(10)
C32 H32A 0.9700
C32 H32B 0.9700
C32 H32C 0.9700
C33 C34 1.440(19)

loop_
_geom_hbond_atom_site_label_D
_geom_hbond_atom_site_label_H
_geom_hbond_atom_site_label_A
_geom_hbond_distance_DH
_geom_hbond_distance_HA
_geom_hbond_distance_DA
_geom_hbond_angle_DHA
_geom_hbond_site_symmetry_A
C2 H2A S2 0.94 2.79 3.410(8) 124.4 .
C7 H7A F6 0.97 2.32 3.13(3) 139.8 .
C3 H3A F3 0.94 2.41 3.05(2) 125.6 1_545
C5 H5A F2 0.94 2.50 3.27(2) 138.5 3_576
C8 H8C F12' 0.97 2.42 3.201(16) 136.8 2_556
C16 H16A F11' 0.97 2.51 3.25(2) 132.8 2_646
C17 H17C F11' 0.97 2.50 3.27(2) 135.7 2_646
C18 H18C F3 0.97 2.47 3.05(4) 118.6 2_646
C29 H29A F1 0.94 2.50 3.35(4) 149.6 1_645
C29 H29A F5 0.94 2.52 3.37(2) 150.6 1_645
